data_7102642
loop_
_publ_author_name
'George, Sumod'
'Nangia, Ashwini'
'Lam, Chi-Keung'
'Mak, Thomas C W'
'Nicoud, Jean-Fran\,cois'

_publ_section_title
;
 Crystal engineering of urea alpha-network via I...O2N synthon and
 design of SHG active crystal N-4-iodophenyl-N'-4'-nitrophenylurea.
;
_journal_issue 10
_journal_name_full 'Chemical communications (Cambridge, England)'
_journal_page_first 1202
_journal_page_last 1203
_journal_paper_doi 10.1039/b402050b
_journal_year 2004
_chemical_formula_moiety 'C13 H10 I N3 O3'
_chemical_formula_sum 'C13 H10 I N3 O3'
_chemical_formula_weight 383
_chemical_melting_point_gt 523
_chemical_name_systematic
;
N-4-iodophenyl-N'-4'-nitrophenylurea
;
_space_group_IT_number 9
_symmetry_cell_setting monoclinic
_symmetry_space_group_name_Hall 'C -2yc'
_symmetry_space_group_name_H-M 'C 1 c 1'
_atom_sites_solution_hydrogens geom
_atom_sites_solution_primary direct
_atom_sites_solution_secondary difmap
_audit_creation_method SHELXL-97
_cell_angle_alpha 90.00
_cell_angle_beta 90.40(3)
_cell_angle_gamma 90.00
_cell_formula_units_Z 4
_cell_length_a 13.552(3)
_cell_length_b 4.6722(9)
_cell_length_c 21.377(6)
_cell_measurement_reflns_used 2163
_cell_measurement_temperature 293(2)
_cell_measurement_theta_max 28
_cell_measurement_theta_min 3
_cell_volume 1353.5(5)
_computing_cell_refinement 'BRUKER SMART CCD DIFFRACTOMETER'
_computing_data_collection 'BRUKER SMART CCD DIFFRACTOMETER'
_computing_data_reduction 'BRUKER SMART CCD DIFFRACTOMETER'
_computing_molecular_graphics 'SIEMENS SHELXTL'
_computing_publication_material 'SIEMENS SHELXTL'
_computing_structure_refinement 'SHELXL-97 (Sheldrick, 1997)'
_computing_structure_solution 'SHELXS-97 (Sheldrick, 1990)'
_diffrn_ambient_temperature 293(2)
_diffrn_measured_fraction_theta_full 0.996
_diffrn_measured_fraction_theta_max 0.996
_diffrn_measurement_device_type 'BRUKER SMART CCD DIFFRACTOMETER'
_diffrn_measurement_method 'OMEGA SCAN'
_diffrn_radiation_monochromator graphite
_diffrn_radiation_source 'fine-focus sealed tube'
_diffrn_radiation_type MoK\a
_diffrn_radiation_wavelength 0.71073
_diffrn_reflns_av_R_equivalents 0.0246
_diffrn_reflns_av_sigmaI/netI 0.0237
_diffrn_reflns_limit_h_max 17
_diffrn_reflns_limit_h_min -17
_diffrn_reflns_limit_k_max 6
_diffrn_reflns_limit_k_min -5
_diffrn_reflns_limit_l_max 17
_diffrn_reflns_limit_l_min -28
_diffrn_reflns_number 4355
_diffrn_reflns_theta_full 28.01
_diffrn_reflns_theta_max 28.01
_diffrn_reflns_theta_min 1.91
_exptl_absorpt_coefficient_mu 2.377
_exptl_absorpt_correction_T_max 1.000
_exptl_absorpt_correction_T_min 0.519112
_exptl_absorpt_correction_type empirical
_exptl_absorpt_process_details SADABS
_exptl_crystal_colour YELLOW
_exptl_crystal_density_diffrn 1.880
_exptl_crystal_density_method 'not measured'
_exptl_crystal_description BLOCK
_exptl_crystal_F_000 744
_exptl_crystal_size_max 0.577
_exptl_crystal_size_mid 0.527
_exptl_crystal_size_min 0.336
_refine_diff_density_max 0.730
_refine_diff_density_min -0.299
_refine_diff_density_rms 0.070
_refine_ls_abs_structure_details 'Flack H D (1983), Acta Cryst. A39, 876-881'
_refine_ls_abs_structure_Flack 0.00
_refine_ls_extinction_method none
_refine_ls_goodness_of_fit_ref 1.047
_refine_ls_hydrogen_treatment noref
_refine_ls_matrix_type full
_refine_ls_number_parameters 201
_refine_ls_number_reflns 2212
_refine_ls_number_restraints 19
_refine_ls_restrained_S_all 1.041
_refine_ls_R_factor_all 0.0321
_refine_ls_R_factor_gt 0.0288
_refine_ls_shift/su_max 0.000
_refine_ls_shift/su_mean 0.000
_refine_ls_structure_factor_coef Fsqd
_refine_ls_weighting_details 'calc w=1/[\s^2^(Fo^2^)+(0.0679P)^2^+1.9588P] where P=(Fo^2^+2Fc^2^)/3'
_refine_ls_weighting_scheme calc
_refine_ls_wR_factor_gt 0.0739
_refine_ls_wR_factor_ref 0.0774
_reflns_number_gt 2036
_reflns_number_total 2212
_reflns_threshold_expression >2sigma(I)
_cod_data_source_file b402050b.txt
_cod_data_source_block iodonitro
_cod_depositor_comments
;
The following automatic conversions were performed:
'_symmetry_cell_setting' value 'Monoclinic' changed to 'monoclinic'
according to '/home/saulius/struct/CIF-dictionaries/cif_core.dic'
dictionary named 'cif_core.dic' version 2.4.1 from 2010-06-29.

Automatic conversion script
Id: cif_fix_enum 1527 2010-12-29 10:47:43Z saulius 

The following automatic conversions were performed:

'_chemical_melting_point' tag was changed to
'_chemical_melting_point_gt' since the value was specified 'more
than' ('>') a certain temperature. The value '> 523k' was changed to
'523' - it should be numeric and without a unit designator.

Automatic conversion script
Id: cif_fix_values 1646 2011-03-28 12:23:43Z adriana 
;
_cod_original_sg_symbol_Hall C-2yc
_cod_original_sg_symbol_H-M Cc
_cod_database_code 7102642

loop_
_symmetry_equiv_pos_as_xyz
'x, y, z'
'x, -y, z+1/2'
'x+1/2, y+1/2, z'
'x+1/2, -y+1/2, z+1/2'

loop_
_atom_site_label
_atom_site_type_symbol
_atom_site_fract_x
_atom_site_fract_y
_atom_site_fract_z
_atom_site_U_iso_or_equiv
_atom_site_adp_type
_atom_site_occupancy
_atom_site_symmetry_multiplicity
_atom_site_calc_flag
_atom_site_refinement_flags
_atom_site_disorder_assembly
_atom_site_disorder_group
O1 O 0.0855(4) 0.0756(7) 0.4493(2) 0.0455(11) Uani 1 1 d . . .
N1 N 0.0166(5) 0.4993(12) 0.4799(4) 0.0470(16) Uani 1 1 d . . .
H2A H 0.0192 0.6823 0.4760 0.056 Uiso 1 1 calc R . .
N3 N 0.1495(5) 0.4979(9) 0.4149(3) 0.0457(14) Uani 1 1 d . . .
H3A H 0.1451 0.6812 0.4175 0.055 Uiso 1 1 calc R . .
C1 C -0.2050(4) 0.1891(14) 0.5952(3) 0.0473(14) Uani 1 1 d D . .
C2 C -0.1123(6) 0.0730(14) 0.6014(4) 0.0507(15) Uani 1 1 d . A .
H2B H -0.0994 -0.0679 0.6311 0.061 Uiso 1 1 calc R . .
C3 C -0.0378(4) 0.1713(13) 0.5621(3) 0.0451(13) Uani 1 1 d . . .
H3B H 0.0251 0.0932 0.5650 0.054 Uiso 1 1 calc R A .
C4 C -0.0573(5) 0.3837(14) 0.5190(3) 0.0384(14) Uani 1 1 d . A .
C5 C -0.1515(6) 0.4989(14) 0.5144(4) 0.0508(16) Uani 1 1 d . . .
H5A H -0.1644 0.6432 0.4855 0.061 Uiso 1 1 calc R A .
C6 C -0.2263(5) 0.3995(16) 0.5526(4) 0.0523(16) Uani 1 1 d . A .
H6A H -0.2898 0.4743 0.5494 0.063 Uiso 1 1 calc R . .
C11 C 0.3752(4) 0.1895(13) 0.3003(3) 0.0445(13) Uani 1 1 d D . .
C12 C 0.3936(5) 0.3986(14) 0.3439(3) 0.0485(14) Uani 1 1 d D A .
H12A H 0.4568 0.4747 0.3479 0.058 Uiso 1 1 calc R . .
C13 C 0.3186(5) 0.4972(13) 0.3821(4) 0.0471(15) Uani 1 1 d . . .
H13A H 0.3315 0.6396 0.4114 0.057 Uiso 1 1 calc R A .
C14 C 0.2243(4) 0.3839(11) 0.3766(3) 0.0361(11) Uani 1 1 d . A .
C15 C 0.2057(5) 0.1727(14) 0.3323(3) 0.0440(14) Uani 1 1 d . . .
H15A H 0.1425 0.0969 0.3281 0.053 Uiso 1 1 calc R A .
C16 C 0.2811(6) 0.0743(14) 0.2942(4) 0.0483(16) Uani 1 1 d D A .
H16A H 0.2686 -0.0680 0.2648 0.058 Uiso 1 1 calc R . .
C21 C 0.0839(4) 0.3385(11) 0.4482(3) 0.0354(11) Uani 1 1 d . . .
I1 I 0.48973(6) 0.05005(11) 0.24275(5) 0.0645(2) Uani 0.908(4) 1 d PD A 1
N2 N -0.2843(6) 0.0838(18) 0.6354(5) 0.069(3) Uani 0.908(4) 1 d PD A 1
O2 O -0.2658(8) -0.107(2) 0.6730(6) 0.110(4) Uani 0.908(4) 1 d PD A 1
O3 O -0.3663(6) 0.195(3) 0.6306(6) 0.117(4) Uani 0.908(4) 1 d PD A 1
I1A I -0.3200(9) 0.066(3) 0.6507(6) 0.096(5) Uani 0.092(4) 1 d PD A 2
N2A N 0.4573(16) 0.073(7) 0.2633(17) 0.090(15) Uiso 0.092(4) 1 d PD A 2
O2A O 0.523(3) 0.238(12) 0.247(3) 0.090(15) Uiso 0.092(4) 1 d PD A 2
O3A O 0.454(4) -0.179(9) 0.246(3) 0.090(15) Uiso 0.092(4) 1 d PD A 2

loop_
_atom_site_aniso_label
_atom_site_aniso_U_11
_atom_site_aniso_U_22
_atom_site_aniso_U_33
_atom_site_aniso_U_23
_atom_site_aniso_U_13
_atom_site_aniso_U_12
O1 0.052(2) 0.0246(16) 0.060(3) -0.0006(18) 0.020(2) 0.0000(15)
N1 0.051(3) 0.025(2) 0.065(4) 0.001(2) 0.026(3) 0.003(2)
N3 0.051(3) 0.025(2) 0.060(4) -0.001(2) 0.025(3) -0.0001(19)
C1 0.042(3) 0.055(3) 0.045(3) -0.002(3) 0.013(3) -0.009(3)
C2 0.055(4) 0.052(3) 0.046(4) 0.008(3) 0.008(3) -0.003(3)
C3 0.038(3) 0.049(3) 0.049(3) 0.008(3) 0.009(2) 0.003(2)
C4 0.041(3) 0.031(2) 0.043(3) -0.006(3) 0.010(3) -0.005(3)
C5 0.048(4) 0.052(4) 0.052(4) 0.013(3) 0.008(3) 0.011(3)
C6 0.034(3) 0.063(4) 0.059(4) 0.007(3) 0.008(3) 0.004(3)
C11 0.042(3) 0.050(3) 0.042(3) 0.006(3) 0.013(2) 0.016(2)
C12 0.036(3) 0.057(4) 0.052(4) 0.004(3) 0.006(3) -0.005(2)
C13 0.046(3) 0.043(3) 0.053(4) -0.005(2) 0.012(3) -0.008(2)
C14 0.039(3) 0.028(2) 0.041(3) 0.002(2) 0.013(2) 0.0015(19)
C15 0.036(3) 0.044(3) 0.052(4) -0.004(3) 0.004(3) 0.002(2)
C16 0.052(4) 0.051(3) 0.042(4) -0.011(3) 0.009(3) 0.006(3)
C21 0.034(3) 0.030(2) 0.043(3) 0.001(2) 0.008(2) 0.000(2)
I1 0.0534(3) 0.0784(3) 0.0620(3) 0.0060(4) 0.0253(2) 0.0225(3)
N2 0.058(6) 0.087(6) 0.061(6) 0.004(4) 0.030(5) -0.006(5)
O2 0.092(7) 0.133(8) 0.106(8) 0.064(7) 0.046(6) 0.009(6)
O3 0.049(4) 0.168(10) 0.134(9) 0.054(9) 0.040(5) 0.005(5)
I1A 0.073(8) 0.138(10) 0.078(7) -0.012(6) 0.037(6) -0.035(7)

loop_
_atom_type_symbol
_atom_type_description
_atom_type_scat_dispersion_real
_atom_type_scat_dispersion_imag
_atom_type_scat_source
C C 0.0033 0.0016 'International Tables Vol C Tables 4.2.6.8 and 6.1.1.4'
H H 0.0000 0.0000 'International Tables Vol C Tables 4.2.6.8 and 6.1.1.4'
O O 0.0106 0.0060 'International Tables Vol C Tables 4.2.6.8 and 6.1.1.4'
N N 0.0061 0.0033 'International Tables Vol C Tables 4.2.6.8 and 6.1.1.4'
I I -0.4742 1.8119 'International Tables Vol C Tables 4.2.6.8 and 6.1.1.4'

loop_
_geom_angle_atom_site_label_1
_geom_angle_atom_site_label_2
_geom_angle_atom_site_label_3
_geom_angle
C21 N1 C4 124.1(6)
C21 N1 H2A 117.9
C4 N1 H2A 117.9
C21 N3 C14 124.7(4)
C21 N3 H3A 117.6
C14 N3 H3A 117.6
C6 C1 C2 122.4(5)
C6 C1 N2 118.6(6)
C2 C1 N2 119.0(6)
C6 C1 I1A 115.4(7)
C2 C1 I1A 122.2(7)
N2 C1 I1A 3.6(5)
C1 C2 C3 118.5(6)
C1 C2 H2B 120.8
C3 C2 H2B 120.8
C4 C3 C2 120.2(6)
C4 C3 H3B 119.9
C2 C3 H3B 119.9
C3 C4 C5 119.9(7)
C3 C4 N1 122.4(6)
C5 C4 N1 117.6(7)
C6 C5 C4 120.2(7)
C6 C5 H5A 119.9
C4 C5 H5A 119.9
C1 C6 C5 118.7(6)
C1 C6 H6A 120.6
C5 C6 H6A 120.6
C12 C11 C16 120.2(6)
C12 C11 N2A 119.5(11)
C16 C11 N2A 120.2(11)
C12 C11 I1 119.3(5)
C16 C11 I1 120.6(5)
N2A C11 I1 4.5(18)
C11 C12 C13 120.3(6)
C11 C12 H12A 119.8
C13 C12 H12A 119.8
C14 C13 C12 120.2(6)
C14 C13 H13A 119.9
C12 C13 H13A 119.9
C13 C14 C15 119.4(5)
C13 C14 N3 118.1(6)
C15 C14 N3 122.4(6)
C16 C15 C14 120.2(6)
C16 C15 H15A 119.9
C14 C15 H15A 119.9
C11 C16 C15 119.7(6)
C11 C16 H16A 120.2
C15 C16 H16A 120.2
O1 C21 N3 123.1(5)
O1 C21 N1 123.4(6)
N3 C21 N1 113.5(5)
O2 N2 O3 122.9(11)
O2 N2 C1 118.7(8)
O3 N2 C1 118.3(7)
O2A N2A O3A 122(2)
O2A N2A C11 118.1(17)
O3A N2A C11 119.2(17)

loop_
_geom_bond_atom_site_label_1
_geom_bond_atom_site_label_2
_geom_bond_distance
O1 C21 1.229(6)
N1 C21 1.367(8)
N1 C4 1.416(11)
N1 H2A 0.8600
N3 C21 1.364(8)
N3 C14 1.412(7)
N3 H3A 0.8600
C1 C6 1.370(10)
C1 C2 1.375(10)
C1 N2 1.466(9)
C1 I1A 2.046(10)
C2 C3 1.395(9)
C2 H2B 0.9300
C3 C4 1.378(9)
C3 H3B 0.9300
C4 C5 1.388(10)
C5 C6 1.388(10)
C5 H5A 0.9300
C6 H6A 0.9300
C11 C12 1.372(10)
C11 C16 1.389(10)
C11 N2A 1.475(13)
C11 I1 2.092(5)
C12 C13 1.387(10)
C12 H12A 0.9300
C13 C14 1.387(9)
C13 H13A 0.9300
C14 C15 1.390(9)
C15 C16 1.390(10)
C15 H15A 0.9300
C16 H16A 0.9300
N2 O2 1.224(7)
N2 O3 1.230(7)
N2A O2A 1.229(7)
N2A O3A 1.229(7)
